data_8104687
loop_
_publ_author_name
'Yang, Yuanyuan'
'Jin, Li'
'Zuo, Zhenyu'
'Yanhui, Chen'
'Fang, Chen'

_publ_section_title
;
 The crystal structure of acetato-\k1
 O-{(2-(2-(2-aminophenoxy)ethoxy)phenyl)(4-oxo-4-phenylbut-2-en-2-yl)amido-\k2
 N,N&#x2032;,O}copper(II), C26H26CuN2O5
;
_journal_issue 4
_journal_name_full 'Zeitschrift f\"ur Kristallographie - New Crystal Structures'
_journal_page_first 709
_journal_page_last 711
_journal_paper_doi 10.1515/ncrs-2021-0048
_journal_volume 236
_journal_year 2021
_chemical_formula_moiety 'C26 H26 Cu N2 O5'
_chemical_formula_sum 'C26 H26 Cu N2 O5'
_chemical_formula_weight 510.03
_space_group_crystal_system triclinic
_space_group_IT_number 2
_space_group_name_Hall '-P 1'
_space_group_name_H-M_alt 'P -1'
_atom_sites_solution_hydrogens geom
_cell_angle_alpha 90.111(2)
_cell_angle_beta 106.017(2)
_cell_angle_gamma 100.180(2)
_cell_formula_units_Z 2
_cell_length_a 8.8090(5)
_cell_length_b 11.4984(6)
_cell_length_c 12.3941(7)
_cell_measurement_reflns_used 2000
_cell_measurement_temperature 293(2)
_cell_measurement_theta_max 25.432
_cell_measurement_theta_min 2.543
_cell_volume 1185.95(11)
_computing_cell_refinement 'SAINT (Brucker, 2012)[2]'
_computing_data_collection 'APEX2 (Brucker, 2012)[2]'
_computing_data_reduction 'SAINT (Brucker, 2012)[2]'
_computing_molecular_graphics 'Diamond 4.0[4]'
_computing_publication_material 'Olex2 (Dolomanov et al., 2009)[1]'
_computing_structure_refinement 'ShelXL (Sheldrick, 2015)[3]'
_diffrn_ambient_temperature 293(2)
_diffrn_measured_fraction_theta_full 0.984
_diffrn_measured_fraction_theta_max 0.984
_diffrn_measurement_device_type 'CCD area detector'
_diffrn_measurement_method 'phi and omega scans'
_diffrn_radiation_type MoK\a
_diffrn_radiation_wavelength 0.71073
_diffrn_reflns_av_R_equivalents 0.0252
_diffrn_reflns_av_unetI/netI 0.0274
_diffrn_reflns_Laue_measured_fraction_full 0.984
_diffrn_reflns_Laue_measured_fraction_max 0.984
_diffrn_reflns_limit_h_max 10
_diffrn_reflns_limit_h_min -10
_diffrn_reflns_limit_k_max 13
_diffrn_reflns_limit_k_min -13
_diffrn_reflns_limit_l_max 14
_diffrn_reflns_limit_l_min -14
_diffrn_reflns_number 12593
_diffrn_reflns_point_group_measured_fraction_full 0.984
_diffrn_reflns_point_group_measured_fraction_max 0.984
_diffrn_reflns_theta_full 24.998
_diffrn_reflns_theta_max 24.998
_diffrn_reflns_theta_min 1.712
_exptl_absorpt_coefficient_mu 0.961
_exptl_absorpt_correction_T_max 0.9799
_exptl_absorpt_correction_T_min 0.9782
_exptl_absorpt_correction_type multi-scan
_exptl_crystal_colour brown
_exptl_crystal_density_diffrn 1.428
_exptl_crystal_density_method 'not measured'
_exptl_crystal_description block
_exptl_crystal_F_000 530
_exptl_crystal_size_max 0.24
_exptl_crystal_size_mid 0.21
_exptl_crystal_size_min 0.2
_refine_diff_density_max 0.344
_refine_diff_density_min -0.273
_refine_diff_density_rms 0.055
_refine_ls_extinction_coef .
_refine_ls_extinction_method none
_refine_ls_goodness_of_fit_ref 1.053
_refine_ls_hydrogen_treatment constr
_refine_ls_matrix_type full
_refine_ls_number_parameters 307
_refine_ls_number_reflns 4121
_refine_ls_number_restraints 0
_refine_ls_restrained_S_all 1.053
_refine_ls_R_factor_all 0.0360
_refine_ls_R_factor_gt 0.0315
_refine_ls_shift/su_max 0.001
_refine_ls_shift/su_mean 0.000
_refine_ls_structure_factor_coef Fsqd
_refine_ls_weighting_details 'w=1/[\s^2^(Fo^2^)+(0.0491P)^2^+0.4302P] where P=(Fo^2^+2Fc^2^)/3'
_refine_ls_weighting_scheme calc
_refine_ls_wR_factor_gt 0.0842
_refine_ls_wR_factor_ref 0.0869
_reflns_Friedel_coverage 0.000
_reflns_Friedel_fraction_full .
_reflns_Friedel_fraction_max .
_reflns_number_gt 3696
_reflns_number_total 4121
_reflns_threshold_expression 'I > 2\s(I)'
_cod_data_source_file suppl_j_ncrs-2021-0048_suppl.cif
_cod_data_source_block p
_cod_database_code 8104687
_shelx_space_group_comment
;
The symmetry employed for this shelxl refinement is uniquely defined
by the following loop, which should always be used as a source of
symmetry information in preference to the above space-group names.
They are only intended as comments.
;
_shelx_estimated_absorpt_t_max 0.831
_shelx_estimated_absorpt_t_min 0.802
_olex2_refinement_description
;
1. Fixed Uiso
 At 1.2 times of:
  All C(H) groups, All C(H,H) groups, All N(H,H) groups
 At 1.5 times of:
  All C(H,H,H) groups
2.a Secondary CH2 refined with riding coordinates:
 C17(H17A,H17B), C18(H18A,H18B), N2(H2A,H2B)
2.b Me refined with riding coordinates:
 C10(H10A,H10B,H10C), C26(H26A,H26B,H26C)
2.c Aromatic/amide H refined with riding coordinates:
 C2(H2), C3(H3), C4(H4), C5(H5), C6(H6), C8(H8), C12(H12), C13(H13), C14(H14),
 C15(H15), C20(H20), C21(H21), C22(H22), C23(H23)
;

loop_
_space_group_symop_operation_xyz
'x, y, z'
'-x, -y, -z'

loop_
_atom_site_label
_atom_site_type_symbol
_atom_site_fract_x
_atom_site_fract_y
_atom_site_fract_z
_atom_site_U_iso_or_equiv
_atom_site_adp_type
_atom_site_occupancy
_atom_site_site_symmetry_order
_atom_site_calc_flag
_atom_site_refinement_flags_posn
_atom_site_refinement_flags_adp
_atom_site_refinement_flags_occupancy
_atom_site_disorder_assembly
_atom_site_disorder_group
C1 C 0.3724(3) 0.27677(19) -0.26402(17) 0.0288(5) Uani 1 1 d . . . . .
C2 C 0.4435(3) 0.2239(2) -0.3336(2) 0.0408(6) Uani 1 1 d . . . . .
H2 H 0.5469 0.2086 -0.3045 0.049 Uiso 1 1 calc R . . . .
C3 C 0.3623(3) 0.1934(3) -0.4459(2) 0.0517(7) Uani 1 1 d . . . . .
H3 H 0.4104 0.1567 -0.4910 0.062 Uiso 1 1 calc R . . . .
C4 C 0.2100(3) 0.2178(3) -0.4904(2) 0.0515(7) Uani 1 1 d . . . . .
H4 H 0.1554 0.1978 -0.5656 0.062 Uiso 1 1 calc R . . . .
C5 C 0.1401(3) 0.2717(3) -0.4232(2) 0.0520(7) Uani 1 1 d . . . . .
H5 H 0.0380 0.2890 -0.4534 0.062 Uiso 1 1 calc R . . . .
C6 C 0.2192(3) 0.3008(2) -0.3109(2) 0.0409(6) Uani 1 1 d . . . . .
H6 H 0.1695 0.3367 -0.2663 0.049 Uiso 1 1 calc R . . . .
C7 C 0.4608(3) 0.30131(18) -0.14125(17) 0.0273(5) Uani 1 1 d . . . . .
C8 C 0.3926(3) 0.35165(18) -0.06931(17) 0.0278(5) Uani 1 1 d . . . . .
H8 H 0.3030 0.3851 -0.1017 0.033 Uiso 1 1 calc R . . . .
C9 C 0.4477(3) 0.35678(17) 0.05037(17) 0.0261(5) Uani 1 1 d . . . . .
C10 C 0.3326(3) 0.3918(2) 0.10953(18) 0.0319(5) Uani 1 1 d . . . . .
H10A H 0.2404 0.4103 0.0549 0.048 Uiso 1 1 calc R . . . .
H10B H 0.2990 0.3275 0.1520 0.048 Uiso 1 1 calc R . . . .
H10C H 0.3852 0.4600 0.1594 0.048 Uiso 1 1 calc R . . . .
C11 C 0.6218(3) 0.31172(19) 0.22398(17) 0.0290(5) Uani 1 1 d . . . . .
C12 C 0.6331(3) 0.4002(2) 0.3035(2) 0.0403(6) Uani 1 1 d . . . . .
H12 H 0.6131 0.4742 0.2803 0.048 Uiso 1 1 calc R . . . .
C13 C 0.6736(3) 0.3797(3) 0.4172(2) 0.0483(7) Uani 1 1 d . . . . .
H13 H 0.6802 0.4396 0.4697 0.058 Uiso 1 1 calc R . . . .
C14 C 0.7041(3) 0.2706(3) 0.45208(19) 0.0469(7) Uani 1 1 d . . . . .
H14 H 0.7285 0.2564 0.5282 0.056 Uiso 1 1 calc R . . . .
C15 C 0.6987(3) 0.1818(2) 0.3750(2) 0.0413(6) Uani 1 1 d . . . . .
H15 H 0.7222 0.1089 0.3993 0.050 Uiso 1 1 calc R . . . .
C16 C 0.6579(3) 0.2021(2) 0.26071(17) 0.0306(5) Uani 1 1 d . . . . .
C17 C 0.7410(3) 0.0291(2) 0.2055(2) 0.0422(6) Uani 1 1 d . . . . .
H17A H 0.6937 -0.0294 0.2489 0.051 Uiso 1 1 calc R . . . .
H17B H 0.8500 0.0620 0.2490 0.051 Uiso 1 1 calc R . . . .
C18 C 0.7398(3) -0.0256(2) 0.0951(2) 0.0398(6) Uani 1 1 d . . . . .
H18A H 0.7969 -0.0914 0.1069 0.048 Uiso 1 1 calc R . . . .
H18B H 0.6306 -0.0540 0.0495 0.048 Uiso 1 1 calc R . . . .
C19 C 0.8134(3) 0.05116(19) -0.06852(18) 0.0309(5) Uani 1 1 d . . . . .
C20 C 0.7568(3) -0.0542(2) -0.1327(2) 0.0390(6) Uani 1 1 d . . . . .
H20 H 0.7188 -0.1229 -0.1013 0.047 Uiso 1 1 calc R . . . .
C21 C 0.7576(3) -0.0560(2) -0.2444(2) 0.0468(6) Uani 1 1 d . . . . .
H21 H 0.7200 -0.1265 -0.2881 0.056 Uiso 1 1 calc R . . . .
C22 C 0.8129(3) 0.0447(2) -0.2913(2) 0.0464(6) Uani 1 1 d . . . . .
H22 H 0.8128 0.0422 -0.3663 0.056 Uiso 1 1 calc R . . . .
C23 C 0.8695(3) 0.1508(2) -0.22662(19) 0.0369(5) Uani 1 1 d . . . . .
H23 H 0.9070 0.2192 -0.2584 0.044 Uiso 1 1 calc R . . . .
C24 C 0.8698(2) 0.15418(19) -0.11510(18) 0.0286(5) Uani 1 1 d . . . . .
C25 C 0.9836(2) 0.44472(19) 0.19143(17) 0.0279(5) Uani 1 1 d . . . . .
C26 C 1.1113(3) 0.4787(3) 0.3018(2) 0.0497(7) Uani 1 1 d . . . . .
H26A H 1.1333 0.4086 0.3403 0.075 Uiso 1 1 calc R . . . .
H26B H 1.2077 0.5207 0.2877 0.075 Uiso 1 1 calc R . . . .
H26C H 1.0741 0.5284 0.3474 0.075 Uiso 1 1 calc R . . . .
N1 N 0.5848(2) 0.32681(15) 0.10547(14) 0.0266(4) Uani 1 1 d . . . . .
N2 N 0.9184(2) 0.26092(15) -0.04383(14) 0.0288(4) Uani 1 1 d . . . . .
H2A H 0.9417 0.3214 -0.0848 0.035 Uiso 1 1 calc R . . . .
H2B H 1.0080 0.2555 0.0094 0.035 Uiso 1 1 calc R . . . .
O1 O 0.59839(18) 0.26859(14) -0.11157(12) 0.0343(4) Uani 1 1 d . . . . .
O2 O 0.64757(19) 0.12037(13) 0.17772(12) 0.0341(4) Uani 1 1 d . . . . .
O3 O 0.8192(2) 0.06715(13) 0.04194(12) 0.0362(4) Uani 1 1 d . . . . .
O4 O 0.92797(18) 0.33458(13) 0.17032(12) 0.0314(3) Uani 1 1 d . . . . .
O5 O 0.93758(19) 0.52259(14) 0.12852(13) 0.0366(4) Uani 1 1 d . . . . .
Cu1 Cu 0.74970(3) 0.29810(2) 0.03286(2) 0.02622(11) Uani 1 1 d . . . . .

loop_
_atom_site_aniso_label
_atom_site_aniso_U_11
_atom_site_aniso_U_22
_atom_site_aniso_U_33
_atom_site_aniso_U_23
_atom_site_aniso_U_13
_atom_site_aniso_U_12
C1 0.0268(11) 0.0266(11) 0.0309(11) 0.0038(9) 0.0071(9) 0.0008(9)
C2 0.0326(13) 0.0529(16) 0.0373(12) -0.0008(11) 0.0093(10) 0.0095(11)
C3 0.0469(16) 0.0712(19) 0.0372(13) -0.0084(13) 0.0142(12) 0.0077(14)
C4 0.0422(15) 0.075(2) 0.0310(12) -0.0061(12) 0.0049(11) 0.0034(14)
C5 0.0323(14) 0.078(2) 0.0402(14) -0.0030(13) -0.0006(11) 0.0117(13)
C6 0.0304(13) 0.0532(16) 0.0378(12) -0.0055(11) 0.0070(10) 0.0081(11)
C7 0.0260(11) 0.0196(10) 0.0335(11) 0.0027(8) 0.0051(9) 0.0019(9)
C8 0.0239(11) 0.0256(11) 0.0318(11) 0.0040(8) 0.0037(9) 0.0058(9)
C9 0.0269(11) 0.0155(10) 0.0339(11) 0.0008(8) 0.0082(9) -0.0005(8)
C10 0.0279(12) 0.0314(12) 0.0342(11) -0.0016(9) 0.0070(9) 0.0028(9)
C11 0.0261(11) 0.0297(12) 0.0299(11) 0.0010(9) 0.0070(9) 0.0029(9)
C12 0.0396(14) 0.0385(14) 0.0384(12) -0.0047(10) 0.0030(11) 0.0085(11)
C13 0.0466(16) 0.0618(18) 0.0325(12) -0.0135(12) 0.0016(11) 0.0151(13)
C14 0.0422(15) 0.0724(19) 0.0267(11) 0.0027(12) 0.0070(10) 0.0163(13)
C15 0.0397(14) 0.0490(15) 0.0377(12) 0.0134(11) 0.0122(11) 0.0124(12)
C16 0.0267(11) 0.0339(12) 0.0305(11) 0.0027(9) 0.0078(9) 0.0045(9)
C17 0.0592(17) 0.0309(13) 0.0467(14) 0.0182(11) 0.0246(12) 0.0192(12)
C18 0.0524(15) 0.0231(12) 0.0513(14) 0.0109(10) 0.0232(12) 0.0128(11)
C19 0.0237(11) 0.0321(12) 0.0381(12) 0.0001(9) 0.0091(9) 0.0074(9)
C20 0.0392(14) 0.0282(12) 0.0509(14) -0.0020(10) 0.0157(11) 0.0045(10)
C21 0.0461(16) 0.0422(15) 0.0513(15) -0.0161(12) 0.0132(12) 0.0069(12)
C22 0.0503(16) 0.0524(16) 0.0379(13) -0.0054(12) 0.0142(12) 0.0105(13)
C23 0.0347(13) 0.0399(14) 0.0382(12) 0.0052(10) 0.0138(10) 0.0065(11)
C24 0.0205(10) 0.0293(11) 0.0364(11) -0.0018(9) 0.0078(9) 0.0060(9)
C25 0.0233(11) 0.0335(12) 0.0280(10) -0.0029(9) 0.0085(9) 0.0057(9)
C26 0.0485(16) 0.0526(16) 0.0385(13) -0.0095(12) -0.0038(12) 0.0103(13)
N1 0.0280(10) 0.0219(9) 0.0282(9) 0.0011(7) 0.0052(7) 0.0047(7)
N2 0.0227(9) 0.0276(10) 0.0336(9) 0.0035(7) 0.0059(7) 0.0009(7)
O1 0.0286(9) 0.0412(9) 0.0327(8) -0.0054(7) 0.0027(7) 0.0145(7)
O2 0.0393(9) 0.0280(8) 0.0361(8) 0.0036(6) 0.0096(7) 0.0109(7)
O3 0.0440(10) 0.0291(8) 0.0361(8) 0.0015(7) 0.0162(7) -0.0001(7)
O4 0.0288(8) 0.0287(8) 0.0337(8) -0.0002(6) 0.0034(6) 0.0060(7)
O5 0.0330(9) 0.0326(9) 0.0415(9) 0.0073(7) 0.0069(7) 0.0044(7)
Cu1 0.02404(16) 0.02378(16) 0.02919(15) 0.00013(10) 0.00450(11) 0.00484(11)

loop_
_atom_type_symbol
_atom_type_description
_atom_type_scat_dispersion_real
_atom_type_scat_dispersion_imag
_atom_type_scat_source
C C 0.0033 0.0016 'International Tables Vol C Tables 4.2.6.8 and 6.1.1.4'
H H 0.0000 0.0000 'International Tables Vol C Tables 4.2.6.8 and 6.1.1.4'
N N 0.0061 0.0033 'International Tables Vol C Tables 4.2.6.8 and 6.1.1.4'
O O 0.0106 0.0060 'International Tables Vol C Tables 4.2.6.8 and 6.1.1.4'
Cu Cu 0.3201 1.2651 'International Tables Vol C Tables 4.2.6.8 and 6.1.1.4'

loop_
_geom_angle_atom_site_label_1
_geom_angle_atom_site_label_2
_geom_angle_atom_site_label_3
_geom_angle
_geom_angle_site_symmetry_1
_geom_angle_site_symmetry_3
C2 C1 C7 119.1(2) . .
C6 C1 C2 118.0(2) . .
C6 C1 C7 122.9(2) . .
C1 C2 H2 119.5 . .
C3 C2 C1 120.9(2) . .
C3 C2 H2 119.5 . .
C2 C3 H3 120.0 . .
C4 C3 C2 120.0(3) . .
C4 C3 H3 120.0 . .
C3 C4 H4 120.2 . .
C5 C4 C3 119.5(2) . .
C5 C4 H4 120.2 . .
C4 C5 H5 119.6 . .
C4 C5 C6 120.8(3) . .
C6 C5 H5 119.6 . .
C1 C6 H6 119.7 . .
C5 C6 C1 120.7(2) . .
C5 C6 H6 119.7 . .
C8 C7 C1 120.69(19) . .
O1 C7 C1 114.38(19) . .
O1 C7 C8 124.90(19) . .
C7 C8 H8 117.2 . .
C7 C8 C9 125.6(2) . .
C9 C8 H8 117.2 . .
C8 C9 C10 115.01(19) . .
N1 C9 C8 122.6(2) . .
N1 C9 C10 122.32(19) . .
C9 C10 H10A 109.5 . .
C9 C10 H10B 109.5 . .
C9 C10 H10C 109.5 . .
H10A C10 H10B 109.5 . .
H10A C10 H10C 109.5 . .
H10B C10 H10C 109.5 . .
C12 C11 C16 118.7(2) . .
C12 C11 N1 124.2(2) . .
C16 C11 N1 116.91(19) . .
C11 C12 H12 119.5 . .
C13 C12 C11 120.9(2) . .
C13 C12 H12 119.5 . .
C12 C13 H13 120.1 . .
C14 C13 C12 119.8(2) . .
C14 C13 H13 120.1 . .
C13 C14 H14 119.7 . .
C13 C14 C15 120.6(2) . .
C15 C14 H14 119.7 . .
C14 C15 H15 120.2 . .
C14 C15 C16 119.6(2) . .
C16 C15 H15 120.2 . .
C15 C16 C11 120.2(2) . .
O2 C16 C11 115.40(18) . .
O2 C16 C15 124.4(2) . .
H17A C17 H17B 108.7 . .
C18 C17 H17A 110.6 . .
C18 C17 H17B 110.6 . .
O2 C17 H17A 110.6 . .
O2 C17 H17B 110.6 . .
O2 C17 C18 105.65(19) . .
C17 C18 H18A 110.7 . .
C17 C18 H18B 110.7 . .
H18A C18 H18B 108.8 . .
O3 C18 C17 105.29(18) . .
O3 C18 H18A 110.7 . .
O3 C18 H18B 110.7 . .
C20 C19 C24 120.7(2) . .
O3 C19 C20 125.8(2) . .
O3 C19 C24 113.44(18) . .
C19 C20 H20 120.5 . .
C19 C20 C21 119.0(2) . .
C21 C20 H20 120.5 . .
C20 C21 H21 119.5 . .
C22 C21 C20 120.9(2) . .
C22 C21 H21 119.5 . .
C21 C22 H22 120.0 . .
C21 C22 C23 120.0(2) . .
C23 C22 H22 120.0 . .
C22 C23 H23 120.1 . .
C24 C23 C22 119.8(2) . .
C24 C23 H23 120.1 . .
C19 C24 N2 116.89(19) . .
C23 C24 C19 119.5(2) . .
C23 C24 N2 123.5(2) . .
O4 C25 C26 116.2(2) . .
O5 C25 C26 119.8(2) . .
O5 C25 O4 124.00(19) . .
C25 C26 H26A 109.5 . .
C25 C26 H26B 109.5 . .
C25 C26 H26C 109.5 . .
H26A C26 H26B 109.5 . .
H26A C26 H26C 109.5 . .
H26B C26 H26C 109.5 . .
C9 N1 C11 120.71(18) . .
C9 N1 Cu1 123.46(14) . .
C11 N1 Cu1 115.83(14) . .
C24 N2 H2A 108.5 . .
C24 N2 H2B 108.5 . .
C24 N2 Cu1 115.08(13) . .
H2A N2 H2B 107.5 . .
Cu1 N2 H2A 108.5 . .
Cu1 N2 H2B 108.5 . .
C7 O1 Cu1 125.67(14) . .
C16 O2 C17 118.02(17) . .
C19 O3 C18 119.36(17) . .
C25 O4 Cu1 113.92(13) . .
N1 Cu1 N2 177.72(7) . .
O1 Cu1 N1 92.76(7) . .
O1 Cu1 N2 86.56(7) . .
O1 Cu1 O4 172.04(7) . .
O4 Cu1 N1 94.47(7) . .
O4 Cu1 N2 86.34(7) . .

loop_
_geom_bond_atom_site_label_1
_geom_bond_atom_site_label_2
_geom_bond_distance
_geom_bond_site_symmetry_2
C1 C2 1.392(3) .
C1 C6 1.391(3) .
C1 C7 1.506(3) .
C2 H2 0.9300 .
C2 C3 1.390(3) .
C3 H3 0.9300 .
C3 C4 1.381(4) .
C4 H4 0.9300 .
C4 C5 1.369(4) .
C5 H5 0.9300 .
C5 C6 1.384(3) .
C6 H6 0.9300 .
C7 C8 1.381(3) .
C7 O1 1.289(3) .
C8 H8 0.9300 .
C8 C9 1.425(3) .
C9 C10 1.511(3) .
C9 N1 1.318(3) .
C10 H10A 0.9600 .
C10 H10B 0.9600 .
C10 H10C 0.9600 .
C11 C12 1.387(3) .
C11 C16 1.400(3) .
C11 N1 1.432(3) .
C12 H12 0.9300 .
C12 C13 1.386(3) .
C13 H13 0.9300 .
C13 C14 1.375(4) .
C14 H14 0.9300 .
C14 C15 1.383(4) .
C15 H15 0.9300 .
C15 C16 1.393(3) .
C16 O2 1.366(3) .
C17 H17A 0.9700 .
C17 H17B 0.9700 .
C17 C18 1.502(3) .
C17 O2 1.431(3) .
C18 H18A 0.9700 .
C18 H18B 0.9700 .
C18 O3 1.433(3) .
C19 C20 1.383(3) .
C19 C24 1.392(3) .
C19 O3 1.367(3) .
C20 H20 0.9300 .
C20 C21 1.387(4) .
C21 H21 0.9300 .
C21 C22 1.369(4) .
C22 H22 0.9300 .
C22 C23 1.393(3) .
C23 H23 0.9300 .
C23 C24 1.382(3) .
C24 N2 1.439(3) .
C25 C26 1.511(3) .
C25 O4 1.273(3) .
C25 O5 1.237(3) .
C26 H26A 0.9600 .
C26 H26B 0.9600 .
C26 H26C 0.9600 .
N1 Cu1 1.9792(18) .
N2 H2A 0.8900 .
N2 H2B 0.8900 .
N2 Cu1 2.0731(18) .
O1 Cu1 1.9019(14) .
O4 Cu1 1.9577(14) .
